data_7222231
loop_
_publ_author_name
'Wright, A.J.'
'Palmer, H.M.'
'Anderson, P.A.'
'Greaves, C.'

_publ_section_title
;
 Structures and magnetic ordering in the brownmillerite phases, Sr2 Mn Ga
 O5 and Ca2 Mn Al O5
;
_journal_name_full 'Journal of Materials Chemistry'
_journal_page_first 978
_journal_page_last 982
_journal_volume 12
_journal_year 2002
_chemical_formula_sum 'Al Ca2 Mn O5'
_chemical_name_systematic 'Ca2 (Mn Al O5)'
_space_group_IT_number 46
_symmetry_space_group_name_Hall 'I 2 -2b'
_symmetry_space_group_name_H-M 'I b m 2'
_cell_angle_alpha 90
_cell_angle_beta 90
_cell_angle_gamma 90
_cell_formula_units_Z 4
_cell_length_a 5.46258
_cell_length_b 14.9533
_cell_length_c 5.23135
_cell_volume 427.315
_citation_journal_id_ASTM JMACEP
_cod_data_source_file Wright_JMACEP_2002_1163.cif
_cod_data_source_block Al1Ca2Mn1O5
_cod_original_cell_volume 427.3155
_cod_original_sg_symbol_Hall 'I 2 -2a (y,-x,z)'
_cod_original_formula_sum 'Al1 Ca2 Mn1 O5'
_cod_database_code 7222231

loop_
_symmetry_equiv_pos_as_xyz
x,y,z
-x,-y,z
x,-y+1/2,z
-x,y+1/2,z
x+1/2,y+1/2,z+1/2
-x+1/2,-y+1/2,z+1/2
x+1/2,-y+1,z+1/2
-x+1/2,y+1,z+1/2

loop_
_atom_site_label
_atom_site_type_symbol
_atom_site_fract_x
_atom_site_fract_y
_atom_site_fract_z
_atom_site_occupancy
_atom_site_U_iso_or_equiv
O1 O-2 0.2479 0.01151 0.2496 1 0.0
Al1 Al+3 0.0732 0.25 0.0415 1 0.0
Mn1 Mn+3 0 0 0 1 0.0
Ca1 Ca+2 0.5266 0.11181 0.0069 1 0.0
O2 O-2 -0.0664 0.14807 -0.029 1 0.0
O3 O-2 0.362 0.25 0.8785 1 0.0
